data_1531420
loop_
_publ_author_name
'Fleck, M.'
'Giester, G.'

_publ_section_title
;
 Crystal structures of the new double salts K2 Cd3 (S O4)4 * 5(H2 O), Rb2
 Cu3 (S O4)3 (O H)2 and Cs2 Cu (Se O4)2 * 4(H2 O)
;
_journal_name_full 'Journal of Alloys Compd.'
_journal_page_first 77
_journal_page_last 83
_journal_volume 351
_journal_year 2003
_chemical_formula_sum 'Cu3 H2 O14 Rb2 S3'
_chemical_name_systematic 'Rb2 Cu3 (S O4)3 (O H)2'
_space_group_IT_number 62
_symmetry_space_group_name_Hall '-P 2ac 2n'
_symmetry_space_group_name_H-M 'P n m a'
_cell_angle_alpha 90
_cell_angle_beta 90
_cell_angle_gamma 90
_cell_formula_units_Z 4
_cell_length_a 14.571
_cell_length_b 18.23
_cell_length_c 4.949
_cell_volume 1314.600
_citation_journal_id_ASTM JALCEU
_cod_data_source_file Fleck_JALCEU_2003_1355.cif
_cod_data_source_block H2Cu3O14Rb2S3
_cod_original_cell_volume 1314.599
_cod_original_formula_sum 'H2 Cu3 O14 Rb2 S3'
_cod_database_code 1531420

loop_
_symmetry_equiv_pos_as_xyz
x,y,z
-x+1/2,-y,z+1/2
x+1/2,-y+1/2,-z+1/2
-x,y+1/2,-z
-x,-y,-z
x-1/2,y,-z-1/2
-x-1/2,y-1/2,z-1/2
x,-y-1/2,z

loop_
_atom_site_label
_atom_site_type_symbol
_atom_site_fract_x
_atom_site_fract_y
_atom_site_fract_z
_atom_site_occupancy
_atom_site_U_iso_or_equiv
S2 S+6 0.5974 0.75 0.4156 1 0.0
S1 S+6 0.87415 0.58656 0.71393 1 0.0
Cu1 Cu+2 0.80352 0.670828 0.20514 1 0.0
H1 H+1 0.732 0.75 0.945 1 0.0
O7 O-2 0.58305 0.75 0.719 1 0.0
O2 O-2 0.94361 0.64509 0.7463 1 0.0
O5 O-2 0.50597 0.75 0.2894 1 0.0
O9 O-2 0.34008 0.75 0.0419 1 0.0
O6 O-2 0.64873 0.6835 0.3445 1 0.0
Cu2 Cu+2 0.46195 0.75 0.88351 1 0.0
H2 H+1 0.32 0.75 -0.051 1 0.0
O8 O-2 0.77577 0.75 0.9585 1 0.0
O1 O-2 0.91647 0.51526 0.7497 1 0.0
O4 O-2 0.83172 0.58915 0.4405 1 0.0
O3 O-2 0.79934 0.59729 -0.0859 1 0.0
Rb1 Rb+1 0.883254 0.435183 0.23761 1 0.0
